data_1510326
loop_
_publ_author_name
'Moreau, J.M.'
'Jourdan, J.'
'Isa, M.'
'Ait Chaou, A.'
'Valmalette, J.C.'
'Lomello-Tafin, M.'
'Galez, P.'
'Soubeyroux, J.L.'

_publ_section_title
;
 Neutron powder diffraction study of the crystal structures of Zr Au
;
_journal_name_full 'Journal of Alloys Compd.'
_journal_page_first 16
_journal_page_last 27
_journal_paper_doi 10.1016/j.jallcom.2003.10.056
_journal_volume 373
_journal_year 2004
_chemical_formula_sum 'Au Zr'
_chemical_name_systematic 'Zr Au'
_space_group_IT_number 2
_symmetry_space_group_name_Hall '-P 1'
_symmetry_space_group_name_H-M 'P -1'
_cell_angle_alpha 87.42
_cell_angle_beta 104.82
_cell_angle_gamma 92.41
_cell_formula_units_Z 16
_cell_length_a 11.537
_cell_length_b 4.841
_cell_length_c 11.507
_cell_volume 620.354
_citation_journal_id_ASTM JALCEU
_cod_data_source_file gold_397.cif
_cod_data_source_block Au1Zr1
_cod_original_cell_volume 620.3539
_cod_original_formula_sum 'Au1 Zr1'
_cod_database_code 1510326

loop_
_symmetry_equiv_pos_as_xyz
x,y,z
-x,-y,-z

loop_
_atom_site_label
_atom_site_type_symbol
_atom_site_fract_x
_atom_site_fract_y
_atom_site_fract_z
_atom_site_occupancy
_atom_site_U_iso_or_equiv
Au17 Au 0.611 0.45 0.119 0.36 0.0
Zr8 Zr 0.849 0.548 0.108 0.1 0.0
Zr15 Zr 0.103 0.466 0.15 0.64 0.0
Au16 Au 0.4 0.501 0.369 0.36 0.0
Zr6 Zr 0 0 0.5 0.62 0.0
Zr5 Zr 0.5 0 0 0.62 0.0
Au15 Au 0.103 0.466 0.15 0.36 0.0
Au1 Au 0 0 0 0.38 0.0
Au14 Au 0.967 0.994 0.277 0.36 0.0
Au3 Au 0.203 0.883 0.212 0.38 0.0
Au10 Au 0.134 0.472 0.391 0.9 0.0
Zr13 Zr 0.508 0 0.242 0.64 0.0
Zr16 Zr 0.4 0.501 0.369 0.64 0.0
Au5 Au 0.5 0 0 0.38 0.0
Zr1 Zr 0 0 0 0.62 0.0
Au4 Au 0.768 0.01 0.234 0.38 0.0
Au2 Au 0.5 0 0.5 0.38 0.0
Au9 Au 0.363 0.528 0.102 0.9 0.0
Zr9 Zr 0.363 0.528 0.102 0.1 0.0
Zr2 Zr 0.5 0 0.5 0.62 0.0
Zr18 Zr 0.101 0.496 0.626 0.64 0.0
Zr7 Zr 0.638 0.487 0.39 0.1 0.0
Au13 Au 0.508 0 0.242 0.36 0.0
Zr17 Zr 0.611 0.45 0.119 0.64 0.0
Zr4 Zr 0.768 0.01 0.234 0.62 0.0
Zr11 Zr 0.287 0.007 0.978 0.64 0.0
Au11 Au 0.287 0.007 0.978 0.36 0.0
Zr14 Zr 0.967 0.994 0.277 0.64 0.0
Zr3 Zr 0.203 0.883 0.212 0.62 0.0
Au12 Au 0.269 0.964 0.495 0.36 0.0
Au6 Au 0 0 0.5 0.38 0.0
Au18 Au 0.101 0.496 0.626 0.36 0.0
Zr10 Zr 0.134 0.472 0.391 0.1 0.0
Au7 Au 0.638 0.487 0.39 0.9 0.0
Au8 Au 0.849 0.548 0.108 0.9 0.0
Zr12 Zr 0.269 0.964 0.495 0.64 0.0
